data_4509575
loop_
_publ_author_name
'Baillargeon, Pierre'
'Dory, Yves L.'

_publ_section_title
;
 Supramolecular Walls from Cyclic Peptides: Modulating Nature and Strength
 of Weak Interactions
;
_journal_issue 8
_journal_name_full 'Crystal Growth &amp; Design'
_journal_page_first 3638
_journal_paper_doi 10.1021/cg900379n
_journal_volume 9
_journal_year 2009
_chemical_formula_sum 'C30 H45 N3 O5'
_chemical_formula_weight 527.69
_chemical_name_systematic
; 
 ? 
;
_space_group_IT_number 14
_symmetry_cell_setting monoclinic
_symmetry_space_group_name_Hall '-P 2ybc'
_symmetry_space_group_name_H-M 'P 1 21/c 1'
_atom_sites_solution_hydrogens geom
_atom_sites_solution_primary direct
_atom_sites_solution_secondary difmap
_audit_creation_method SHELXL-97
_cell_angle_alpha 90.00
_cell_angle_beta 99.634(5)
_cell_angle_gamma 90.00
_cell_formula_units_Z 4
_cell_length_a 15.633(4)
_cell_length_b 10.125(3)
_cell_length_c 19.812(6)
_cell_measurement_reflns_used 5310
_cell_measurement_temperature 213(2)
_cell_measurement_theta_max 28.15
_cell_measurement_theta_min 2.27
_cell_volume 3091.7(15)
_computing_cell_refinement 'Bruker SMART'
_computing_data_collection 'Bruker SMART'
_computing_data_reduction 'Bruker SAINT'
_computing_molecular_graphics 'Bruker SHELXTL'
_computing_publication_material 'Bruker SHELXTL'
_computing_structure_refinement 'SHELXL-97 (Sheldrick, 1997)'
_computing_structure_solution 'SHELXS-97 (Sheldrick, 1990)'
_diffrn_ambient_temperature 213(2)
_diffrn_measured_fraction_theta_full 0.976
_diffrn_measured_fraction_theta_max 0.976
_diffrn_measurement_device_type 'CCD area detector'
_diffrn_measurement_method 'phi and omega scans'
_diffrn_radiation_monochromator graphite
_diffrn_radiation_source 'fine-focus sealed tube'
_diffrn_radiation_type MoK\a
_diffrn_radiation_wavelength 0.71073
_diffrn_reflns_av_R_equivalents 0.0264
_diffrn_reflns_av_sigmaI/netI 0.0285
_diffrn_reflns_limit_h_max 18
_diffrn_reflns_limit_h_min -20
_diffrn_reflns_limit_k_max 13
_diffrn_reflns_limit_k_min -13
_diffrn_reflns_limit_l_max 22
_diffrn_reflns_limit_l_min -25
_diffrn_reflns_number 20984
_diffrn_reflns_theta_full 27.50
_diffrn_reflns_theta_max 27.50
_diffrn_reflns_theta_min 1.32
_exptl_absorpt_coefficient_mu 0.077
_exptl_absorpt_correction_type none
_exptl_crystal_colour Colourless
_exptl_crystal_density_diffrn 1.134
_exptl_crystal_density_meas 0
_exptl_crystal_density_method 'not measured'
_exptl_crystal_description Plate
_exptl_crystal_F_000 1144
_exptl_crystal_size_max 0.45
_exptl_crystal_size_mid 0.35
_exptl_crystal_size_min 0.10
_refine_diff_density_max 0.279
_refine_diff_density_min -0.226
_refine_diff_density_rms 0.035
_refine_ls_extinction_method none
_refine_ls_goodness_of_fit_ref 1.095
_refine_ls_hydrogen_treatment mixed
_refine_ls_matrix_type full
_refine_ls_number_parameters 523
_refine_ls_number_reflns 6923
_refine_ls_number_restraints 0
_refine_ls_restrained_S_all 1.095
_refine_ls_R_factor_all 0.0650
_refine_ls_R_factor_gt 0.0417
_refine_ls_shift/su_max 0.001
_refine_ls_shift/su_mean 0.000
_refine_ls_structure_factor_coef Fsqd
_refine_ls_weighting_details 'calc w=1/[\s^2^(Fo^2^)+(0.0747P)^2^+0.0066P] where P=(Fo^2^+2Fc^2^)/3'
_refine_ls_weighting_scheme calc
_refine_ls_wR_factor_gt 0.1161
_refine_ls_wR_factor_ref 0.1261
_reflns_number_gt 5020
_reflns_number_total 6923
_reflns_threshold_expression >2sigma(I)
_cod_data_source_file cg900379nsup1.cif
_cod_data_source_block 26-tBuOAc-2
_cod_depositor_comments
;
The following automatic conversions were performed:

'_symmetry_cell_setting' value 'Monoclinic' changed to 'monoclinic'
according to /home/saulius/struct/CIF-dictionaries/cif_core.dic
dictionary named 'cif_core.dic' version 2.4.2 from 2011-04-26.

Automatic conversion script
Id: cif_fix_values 1891 2012-01-12 08:04:46Z andrius 
;
_cod_original_sg_symbol_H-M P2(1)/c
_cod_database_code 4509575

loop_
_symmetry_equiv_pos_as_xyz
'x, y, z'
'-x, y+1/2, -z+1/2'
'-x, -y, -z'
'x, -y-1/2, z-1/2'

loop_
_atom_site_label
_atom_site_type_symbol
_atom_site_fract_x
_atom_site_fract_y
_atom_site_fract_z
_atom_site_U_iso_or_equiv
_atom_site_adp_type
_atom_site_occupancy
_atom_site_symmetry_multiplicity
_atom_site_calc_flag
C1 C 0.69546(8) 0.38669(12) 0.16846(6) 0.0362(3) Uani 1 1 d
O1 O 0.70937(7) 0.31795(10) 0.22018(5) 0.0507(3) Uani 1 1 d
C2 C 0.63706(8) 0.33555(14) 0.10319(7) 0.0445(3) Uani 1 1 d
C3 C 0.69121(9) 0.23421(13) 0.06980(7) 0.0420(3) Uani 1 1 d
C4 C 0.76841(8) 0.29654(12) 0.05130(6) 0.0355(3) Uani 1 1 d
C5 C 0.82759(8) 0.36482(11) 0.04267(6) 0.0338(3) Uani 1 1 d
C6 C 0.90062(9) 0.45151(12) 0.03583(7) 0.0363(3) Uani 1 1 d
N7 N 0.87645(7) 0.56902(10) -0.00583(6) 0.0357(2) Uani 1 1 d
C8 C 0.83464(8) 0.67083(12) 0.01680(6) 0.0363(3) Uani 1 1 d
O8 O 0.80514(7) 0.66604(9) 0.07064(5) 0.0483(3) Uani 1 1 d
C9 C 0.82732(9) 0.79965(12) -0.02492(7) 0.0404(3) Uani 1 1 d
C10 C 0.87310(10) 0.90600(12) 0.02491(7) 0.0412(3) Uani 1 1 d
C11 C 0.96188(10) 0.87045(12) 0.05560(6) 0.0398(3) Uani 1 1 d
C12 C 1.03226(10) 0.83513(12) 0.08232(6) 0.0388(3) Uani 1 1 d
C13 C 1.11901(9) 0.79257(13) 0.11516(7) 0.0402(3) Uani 1 1 d
N14 N 1.11888(7) 0.72456(10) 0.18004(5) 0.0362(3) Uani 1 1 d
C15 C 1.10148(7) 0.59586(11) 0.18367(6) 0.0286(2) Uani 1 1 d
O15 O 1.08371(6) 0.52814(8) 0.13188(4) 0.0429(2) Uani 1 1 d
C16 C 1.10847(7) 0.53393(10) 0.25496(6) 0.0289(3) Uani 1 1 d
C17 C 1.04019(8) 0.42301(11) 0.25083(7) 0.0332(3) Uani 1 1 d
C18 C 0.95055(8) 0.47161(11) 0.23984(6) 0.0331(3) Uani 1 1 d
C19 C 0.87784(8) 0.51062(11) 0.23232(6) 0.0345(3) Uani 1 1 d
C20 C 0.78846(9) 0.56048(15) 0.22468(8) 0.0419(3) Uani 1 1 d
N21 N 0.73003(7) 0.50730(11) 0.16602(6) 0.0367(3) Uani 1 1 d
C22 C 0.55977(13) 0.2631(3) 0.12477(12) 0.0730(6) Uani 1 1 d
C23 C 0.60500(12) 0.44530(19) 0.05227(10) 0.0599(4) Uani 1 1 d
C24 C 0.73159(13) 0.83638(19) -0.04432(12) 0.0647(5) Uani 1 1 d
C25 C 0.87118(14) 0.79399(15) -0.08847(8) 0.0532(4) Uani 1 1 d
C26 C 1.19861(8) 0.47057(13) 0.27170(7) 0.0378(3) Uani 1 1 d
C27 C 1.09617(9) 0.63235(12) 0.31097(6) 0.0341(3) Uani 1 1 d
C28 C 0.32772(14) 0.5989(3) 0.13506(13) 0.0746(6) Uani 1 1 d
C29 C 0.37303(11) 0.72573(17) 0.12981(8) 0.0582(4) Uani 1 1 d
O29 O 0.34053(10) 0.82124(14) 0.10051(7) 0.0836(4) Uani 1 1 d
C30 C 0.51246(12) 0.83411(17) 0.16908(11) 0.0688(5) Uani 1 1 d
O30 O 0.45490(7) 0.71845(11) 0.16353(6) 0.0616(3) Uani 1 1 d
C31 C 0.47259(16) 0.9493(2) 0.20071(12) 0.0709(5) Uani 1 1 d
C32 C 0.5336(3) 0.8646(4) 0.0992(2) 0.1195(14) Uani 1 1 d
C33 C 0.59069(13) 0.7815(3) 0.2193(2) 0.1033(10) Uani 1 1 d
H3A H 0.7100(9) 0.1588(14) 0.1027(7) 0.043(4) Uiso 1 1 d
H3B H 0.6535(11) 0.1983(15) 0.0326(8) 0.053(4) Uiso 1 1 d
H6A H 0.9280(9) 0.4783(13) 0.0815(8) 0.038(4) Uiso 1 1 d
H6B H 0.9435(10) 0.4035(14) 0.0145(7) 0.044(4) Uiso 1 1 d
H7 H 0.8902(10) 0.5678(14) -0.0456(8) 0.045(4) Uiso 1 1 d
H10A H 0.8388(10) 0.9154(14) 0.0629(8) 0.048(4) Uiso 1 1 d
H10B H 0.8736(9) 0.9891(14) -0.0012(7) 0.039(3) Uiso 1 1 d
H13A H 1.1436(10) 0.7359(15) 0.0854(8) 0.047(4) Uiso 1 1 d
H13B H 1.1579(9) 0.8694(14) 0.1253(7) 0.043(4) Uiso 1 1 d
H14 H 1.1310(11) 0.7659(17) 0.2167(9) 0.057(5) Uiso 1 1 d
H17A H 1.0489(9) 0.3623(14) 0.2135(7) 0.042(4) Uiso 1 1 d
H17B H 1.0495(9) 0.3743(14) 0.2933(8) 0.045(4) Uiso 1 1 d
H20A H 0.7915(11) 0.6549(17) 0.2195(8) 0.057(4) Uiso 1 1 d
H20B H 0.7652(10) 0.5340(16) 0.2632(9) 0.053(4) Uiso 1 1 d
H21 H 0.7313(9) 0.5417(14) 0.1273(8) 0.041(4) Uiso 1 1 d
H22A H 0.5224(14) 0.3296(19) 0.1415(10) 0.078(6) Uiso 1 1 d
H22B H 0.5812(14) 0.191(2) 0.1612(11) 0.089(7) Uiso 1 1 d
H22C H 0.5285(14) 0.2133(19) 0.0838(11) 0.078(6) Uiso 1 1 d
H23A H 0.6542(12) 0.4920(17) 0.0339(9) 0.063(5) Uiso 1 1 d
H23B H 0.5668(15) 0.411(2) 0.0108(12) 0.094(7) Uiso 1 1 d
H23C H 0.5755(13) 0.515(2) 0.0738(10) 0.078(6) Uiso 1 1 d
H24A H 0.7018(13) 0.8359(18) -0.0034(11) 0.080(6) Uiso 1 1 d
H24B H 0.7052(14) 0.767(2) -0.0786(11) 0.088(6) Uiso 1 1 d
H24C H 0.7259(12) 0.923(2) -0.0653(10) 0.075(5) Uiso 1 1 d
H25A H 0.9376(13) 0.7748(18) -0.0760(10) 0.075(6) Uiso 1 1 d
H25B H 0.8474(11) 0.7303(18) -0.1207(9) 0.066(5) Uiso 1 1 d
H25C H 0.8663(10) 0.8808(17) -0.1122(9) 0.061(5) Uiso 1 1 d
H26A H 1.2455(11) 0.5379(15) 0.2756(8) 0.052(4) Uiso 1 1 d
H26B H 1.2023(9) 0.4219(14) 0.3173(8) 0.049(4) Uiso 1 1 d
H26C H 1.2078(9) 0.4073(14) 0.2357(7) 0.042(4) Uiso 1 1 d
H27A H 1.0393(10) 0.6740(14) 0.3003(7) 0.042(4) Uiso 1 1 d
H27B H 1.1408(10) 0.7020(14) 0.3178(7) 0.042(4) Uiso 1 1 d
H27C H 1.1009(9) 0.5868(14) 0.3544(8) 0.044(4) Uiso 1 1 d
H28A H 0.3631(16) 0.524(2) 0.1384(12) 0.094(8) Uiso 1 1 d
H28B H 0.312(2) 0.595(3) 0.180(2) 0.176(14) Uiso 1 1 d
H28C H 0.2857(17) 0.587(2) 0.0964(14) 0.111(8) Uiso 1 1 d
H31A H 0.5224(15) 1.005(2) 0.2169(12) 0.097(7) Uiso 1 1 d
H31B H 0.4482(13) 0.9219(19) 0.2399(11) 0.073(6) Uiso 1 1 d
H31C H 0.4297(15) 0.999(2) 0.1652(13) 0.101(7) Uiso 1 1 d
H32A H 0.5788(16) 0.932(2) 0.1058(12) 0.100(7) Uiso 1 1 d
H32B H 0.4878(18) 0.919(3) 0.0731(14) 0.110(12) Uiso 1 1 d
H32C H 0.5576(18) 0.780(3) 0.0794(15) 0.129(9) Uiso 1 1 d
H33A H 0.6151(19) 0.705(3) 0.1864(15) 0.144(10) Uiso 1 1 d
H33B H 0.637(2) 0.854(3) 0.2208(15) 0.141(10) Uiso 1 1 d
H33C H 0.569(3) 0.756(4) 0.266(2) 0.24(2) Uiso 1 1 d

loop_
_atom_site_aniso_label
_atom_site_aniso_U_11
_atom_site_aniso_U_22
_atom_site_aniso_U_33
_atom_site_aniso_U_23
_atom_site_aniso_U_13
_atom_site_aniso_U_12
C1 0.0288(6) 0.0437(7) 0.0368(7) 0.0017(5) 0.0076(5) 0.0030(5)
O1 0.0574(6) 0.0518(5) 0.0426(6) 0.0120(4) 0.0077(5) -0.0005(5)
C2 0.0300(7) 0.0569(8) 0.0454(8) -0.0010(6) 0.0026(6) -0.0059(6)
C3 0.0442(8) 0.0406(7) 0.0401(8) -0.0003(6) 0.0042(6) -0.0109(6)
C4 0.0396(7) 0.0336(6) 0.0322(6) 0.0011(5) 0.0026(5) 0.0002(5)
C5 0.0390(7) 0.0325(6) 0.0294(6) 0.0013(5) 0.0049(5) 0.0027(5)
C6 0.0345(7) 0.0367(6) 0.0368(7) 0.0035(5) 0.0038(6) -0.0005(5)
N7 0.0433(6) 0.0348(5) 0.0300(6) 0.0026(4) 0.0091(5) -0.0019(4)
C8 0.0417(7) 0.0346(6) 0.0324(7) 0.0007(5) 0.0054(5) -0.0046(5)
O8 0.0642(7) 0.0418(5) 0.0439(6) 0.0030(4) 0.0239(5) 0.0009(4)
C9 0.0514(8) 0.0341(6) 0.0343(7) 0.0041(5) 0.0027(6) 0.0015(6)
C10 0.0552(9) 0.0313(6) 0.0368(7) 0.0019(5) 0.0070(6) 0.0022(6)
C11 0.0559(9) 0.0318(6) 0.0321(7) 0.0020(5) 0.0088(6) -0.0050(6)
C12 0.0549(9) 0.0320(6) 0.0301(6) 0.0027(5) 0.0085(6) -0.0062(6)
C13 0.0513(8) 0.0356(7) 0.0341(7) 0.0046(5) 0.0083(6) -0.0058(6)
N14 0.0524(7) 0.0291(5) 0.0260(5) -0.0007(4) 0.0036(5) -0.0047(4)
C15 0.0251(6) 0.0297(5) 0.0310(6) -0.0035(5) 0.0045(4) -0.0002(4)
O15 0.0577(6) 0.0388(5) 0.0321(5) -0.0084(4) 0.0077(4) -0.0100(4)
C16 0.0287(6) 0.0261(5) 0.0310(6) 0.0001(4) 0.0028(5) 0.0002(4)
C17 0.0331(7) 0.0267(6) 0.0398(7) 0.0025(5) 0.0057(5) -0.0008(5)
C18 0.0363(7) 0.0296(6) 0.0333(6) 0.0019(5) 0.0057(5) -0.0060(5)
C19 0.0352(7) 0.0321(6) 0.0354(7) -0.0004(5) 0.0038(5) -0.0034(5)
C20 0.0357(7) 0.0435(7) 0.0450(8) -0.0071(6) 0.0020(6) 0.0028(6)
N21 0.0338(6) 0.0420(6) 0.0332(6) 0.0031(5) 0.0020(5) 0.0016(4)
C22 0.0443(10) 0.0990(15) 0.0787(14) -0.0188(12) 0.0192(9) -0.0286(10)
C23 0.0471(9) 0.0708(10) 0.0536(10) -0.0034(8) -0.0153(8) 0.0146(8)
C24 0.0576(11) 0.0586(10) 0.0715(13) 0.0078(9) -0.0073(9) 0.0064(8)
C25 0.0894(13) 0.0394(8) 0.0308(7) 0.0051(6) 0.0103(8) -0.0027(8)
C26 0.0320(7) 0.0384(7) 0.0419(8) 0.0022(6) 0.0037(6) 0.0050(5)
C27 0.0421(8) 0.0314(6) 0.0281(6) 0.0007(5) 0.0043(5) 0.0014(5)
C28 0.0523(11) 0.0928(16) 0.0741(14) 0.0176(11) -0.0029(10) -0.0221(11)
C29 0.0533(10) 0.0729(11) 0.0479(9) 0.0077(8) 0.0072(7) -0.0064(8)
O29 0.0929(10) 0.0843(9) 0.0649(8) 0.0206(7) -0.0120(7) -0.0006(7)
C30 0.0575(11) 0.0588(10) 0.0965(14) -0.0146(9) 0.0316(10) -0.0199(8)
O30 0.0419(6) 0.0578(6) 0.0855(8) 0.0012(6) 0.0118(5) -0.0098(5)
C31 0.0829(14) 0.0617(11) 0.0716(13) -0.0028(10) 0.0233(12) -0.0070(10)
C32 0.153(3) 0.099(2) 0.132(3) -0.042(2) 0.096(3) -0.066(2)
C33 0.0413(11) 0.0869(15) 0.180(3) -0.0345(17) 0.0124(14) -0.0137(10)

loop_
_atom_type_symbol
_atom_type_description
_atom_type_scat_dispersion_real
_atom_type_scat_dispersion_imag
_atom_type_scat_source
C C 0.0033 0.0016 'International Tables Vol C Tables 4.2.6.8 and 6.1.1.4'
H H 0.0000 0.0000 'International Tables Vol C Tables 4.2.6.8 and 6.1.1.4'
N N 0.0061 0.0033 'International Tables Vol C Tables 4.2.6.8 and 6.1.1.4'
O O 0.0106 0.0060 'International Tables Vol C Tables 4.2.6.8 and 6.1.1.4'

loop_
_geom_angle_atom_site_label_1
_geom_angle_atom_site_label_2
_geom_angle_atom_site_label_3
_geom_angle
O1 C1 N21 122.05(12)
O1 C1 C2 120.46(12)
N21 C1 C2 117.49(11)
C23 C2 C22 110.21(16)
C23 C2 C1 113.09(12)
C22 C2 C1 108.07(13)
C23 C2 C3 110.03(13)
C22 C2 C3 108.34(14)
C1 C2 C3 106.95(11)
C4 C3 C2 110.77(11)
C4 C3 H3A 108.9(8)
C2 C3 H3A 110.2(8)
C4 C3 H3B 114.1(10)
C2 C3 H3B 106.0(10)
H3A C3 H3B 106.8(12)
C5 C4 C3 168.84(13)
C4 C5 C6 176.91(13)
N7 C6 C5 114.11(11)
N7 C6 H6A 109.3(8)
C5 C6 H6A 108.0(8)
N7 C6 H6B 107.0(8)
C5 C6 H6B 110.0(8)
H6A C6 H6B 108.3(12)
C8 N7 C6 122.19(12)
C8 N7 H7 122.3(10)
C6 N7 H7 115.5(10)
O8 C8 N7 122.32(11)
O8 C8 C9 119.59(11)
N7 C8 C9 118.03(11)
C24 C9 C25 110.91(14)
C24 C9 C8 108.86(13)
C25 C9 C8 113.99(11)
C24 C9 C10 108.61(13)
C25 C9 C10 109.05(12)
C8 C9 C10 105.16(10)
C11 C10 C9 113.44(11)
C11 C10 H10A 107.6(9)
C9 C10 H10A 107.3(9)
C11 C10 H10B 109.7(8)
C9 C10 H10B 107.5(8)
H10A C10 H10B 111.4(12)
C12 C11 C10 176.10(14)
C11 C12 C13 179.63(14)
N14 C13 C12 113.08(12)
N14 C13 H13A 108.8(9)
C12 C13 H13A 110.0(9)
N14 C13 H13B 106.5(8)
C12 C13 H13B 110.5(8)
H13A C13 H13B 107.6(12)
C15 N14 C13 122.58(11)
C15 N14 H14 117.5(11)
C13 N14 H14 119.9(11)
O15 C15 N14 121.33(11)
O15 C15 C16 120.90(10)
N14 C15 C16 117.72(10)
C27 C16 C15 113.86(9)
C27 C16 C26 109.80(10)
C15 C16 C26 106.96(10)
C27 C16 C17 110.10(10)
C15 C16 C17 107.88(9)
C26 C16 C17 108.04(10)
C18 C17 C16 113.53(10)
C18 C17 H17A 110.2(8)
C16 C17 H17A 108.1(8)
C18 C17 H17B 107.6(9)
C16 C17 H17B 108.9(9)
H17A C17 H17B 108.4(12)
C19 C18 C17 178.66(14)
C18 C19 C20 178.57(14)
N21 C20 C19 114.44(11)
N21 C20 H20A 108.5(10)
C19 C20 H20A 106.8(10)
N21 C20 H20B 105.5(10)
C19 C20 H20B 108.0(10)
H20A C20 H20B 113.8(14)
C1 N21 C20 120.76(12)
C1 N21 H21 118.6(10)
C20 N21 H21 117.7(10)
C2 C22 H22A 107.8(11)
C2 C22 H22B 110.5(12)
H22A C22 H22B 112.6(16)
C2 C22 H22C 108.2(12)
H22A C22 H22C 112.2(17)
H22B C22 H22C 105.5(16)
C2 C23 H23A 112.9(10)
C2 C23 H23B 112.2(12)
H23A C23 H23B 104.6(16)
C2 C23 H23C 111.3(12)
H23A C23 H23C 105.0(15)
H23B C23 H23C 110.5(17)
C9 C24 H24A 111.4(12)
C9 C24 H24B 105.9(12)
H24A C24 H24B 110.3(17)
C9 C24 H24C 110.1(12)
H24A C24 H24C 109.3(16)
H24B C24 H24C 109.9(17)
C9 C25 H25A 112.2(10)
C9 C25 H25B 113.8(11)
H25A C25 H25B 107.3(15)
C9 C25 H25C 110.2(10)
H25A C25 H25C 105.7(14)
H25B C25 H25C 107.2(14)
C16 C26 H26A 111.6(9)
C16 C26 H26B 107.9(8)
H26A C26 H26B 109.3(12)
C16 C26 H26C 110.8(8)
H26A C26 H26C 107.9(12)
H26B C26 H26C 109.3(11)
C16 C27 H27A 110.3(8)
C16 C27 H27B 113.3(8)
H27A C27 H27B 108.7(12)
C16 C27 H27C 109.6(8)
H27A C27 H27C 109.2(12)
H27B C27 H27C 105.7(12)
C29 C28 H28A 115.0(14)
C29 C28 H28B 107(2)
H28A C28 H28B 98(2)
C29 C28 H28C 109.8(15)
H28A C28 H28C 106(2)
H28B C28 H28C 120(2)
O29 C29 O30 125.29(16)
O29 C29 C28 124.50(17)
O30 C29 C28 110.20(16)
O30 C30 C31 110.91(15)
O30 C30 C32 108.67(17)
C31 C30 C32 113.1(2)
O30 C30 C33 100.55(16)
C31 C30 C33 109.79(19)
C32 C30 C33 113.1(3)
C29 O30 C30 120.93(14)
C30 C31 H31A 102.7(13)
C30 C31 H31B 111.1(11)
H31A C31 H31B 107.8(18)
C30 C31 H31C 111.4(14)
H31A C31 H31C 110.0(18)
H31B C31 H31C 113.3(18)
C30 C32 H32A 106.6(14)
C30 C32 H32B 110.4(17)
H32A C32 H32B 97(2)
C30 C32 H32C 108.9(16)
H32A C32 H32C 109(2)
H32B C32 H32C 123(2)
C30 C33 H33A 100.0(15)
C30 C33 H33B 104.5(16)
H33A C33 H33B 102(2)
C30 C33 H33C 108(2)
H33A C33 H33C 122(3)
H33B C33 H33C 118(3)

loop_
_geom_bond_atom_site_label_1
_geom_bond_atom_site_label_2
_geom_bond_distance
C1 O1 1.2277(15)
C1 N21 1.3396(17)
C1 C2 1.5423(18)
C2 C23 1.528(2)
C2 C22 1.534(2)
C2 C3 1.547(2)
C3 C4 1.4620(19)
C3 H3A 1.015(15)
C3 H3B 0.936(17)
C4 C5 1.1900(18)
C5 C6 1.4642(18)
C6 N7 1.4613(16)
C6 H6A 0.973(15)
C6 H6B 0.979(15)
N7 C8 1.3375(17)
N7 H7 0.850(16)
C8 O8 1.2319(16)
C8 C9 1.5381(17)
C9 C24 1.528(2)
C9 C25 1.532(2)
C9 C10 1.5524(18)
C10 C11 1.464(2)
C10 H10A 0.999(16)
C10 H10B 0.988(14)
C11 C12 1.1932(19)
C12 C13 1.467(2)
C13 N14 1.4585(16)
C13 H13A 0.949(16)
C13 H13B 0.987(15)
N14 C15 1.3356(15)
N14 H14 0.833(18)
C15 O15 1.2267(14)
C15 C16 1.5325(16)
C16 C27 1.5272(17)
C16 C26 1.5333(17)
C16 C17 1.5421(16)
C17 C18 1.4667(18)
C17 H17A 0.989(15)
C17 H17B 0.965(15)
C18 C19 1.1889(17)
C19 C20 1.4696(19)
C20 N21 1.4559(17)
C20 H20A 0.963(16)
C20 H20B 0.937(17)
N21 H21 0.846(16)
C22 H22A 0.98(2)
C22 H22B 1.04(2)
C22 H22C 1.01(2)
C23 H23A 1.021(18)
C23 H23B 0.99(2)
C23 H23C 0.98(2)
C24 H24A 1.00(2)
C24 H24B 1.01(2)
C24 H24C 0.97(2)
C25 H25A 1.04(2)
C25 H25B 0.939(19)
C25 H25C 0.993(17)
C26 H26A 0.994(16)
C26 H26B 1.022(15)
C26 H26C 0.986(15)
C27 H27A 0.975(15)
C27 H27B 0.984(15)
C27 H27C 0.967(15)
C28 C29 1.478(3)
C28 H28A 0.93(2)
C28 H28B 0.96(4)
C28 H28C 0.93(3)
C29 O29 1.196(2)
C29 O30 1.343(2)
C30 O30 1.4698(19)
C30 C31 1.507(3)
C30 C32 1.508(4)
C30 C33 1.537(3)
C31 H31A 0.97(2)
C31 H31B 0.96(2)
C31 H31C 1.02(3)
C32 H32A 0.97(3)
C32 H32B 0.98(3)
C32 H32C 1.04(3)
C33 H33A 1.12(3)
C33 H33B 1.03(3)
C33 H33C 1.08(5)
